data_7024168
loop_
_publ_author_name
'Hevia, Eva'
'Kennedy, Alan R.'
'Klett, Jan'
'Livingstone, Zoe'
'McCall, Matthew D.'

_publ_section_title
;
 New insights into addition reactions of dialkylzinc reagents to
 trifluoromethyl ketones: structural authentication of a beta-hydride
 elimination product containing a tetranuclear zinc chain.
;
_journal_issue 2
_journal_name_full 'Dalton transactions (Cambridge, England : 2003)'
_journal_page_first 520
_journal_page_last 526
_journal_paper_doi 10.1039/b911818g
_journal_volume 39
_journal_year 2010
_chemical_formula_sum 'C16 H27 F3 N2 O Zn'
_chemical_formula_weight 385.77
_chemical_name_systematic
;
?
;
_space_group_IT_number 4
_symmetry_cell_setting monoclinic
_symmetry_space_group_name_Hall 'P 2yb'
_symmetry_space_group_name_H-M 'P 1 21 1'
_atom_sites_solution_hydrogens geom
_atom_sites_solution_primary direct
_atom_sites_solution_secondary difmap
_audit_creation_method SHELXL-97
_cell_angle_alpha 90.00
_cell_angle_beta 109.426(5)
_cell_angle_gamma 90.00
_cell_formula_units_Z 2
_cell_length_a 8.2967(4)
_cell_length_b 12.6431(4)
_cell_length_c 9.5096(4)
_cell_measurement_reflns_used 3127
_cell_measurement_temperature 123(2)
_cell_measurement_theta_max 68.00
_cell_measurement_theta_min 3.48
_cell_volume 940.73(7)
_computing_structure_refinement 'SHELXL-97 (Sheldrick, 1997)'
_diffrn_ambient_temperature 123(2)
_diffrn_measured_fraction_theta_full 0.993
_diffrn_measured_fraction_theta_max 0.965
_diffrn_measurement_device_type 'Oxford Diffraction Gemini S'
_diffrn_measurement_method 'omega scans'
_diffrn_radiation_monochromator graphite
_diffrn_radiation_source 'fine-focus sealed tube'
_diffrn_radiation_type CuK\a
_diffrn_radiation_wavelength 1.54180
_diffrn_reflns_av_R_equivalents 0.0000
_diffrn_reflns_av_sigmaI/netI 0.0462
_diffrn_reflns_limit_h_max 9
_diffrn_reflns_limit_h_min -6
_diffrn_reflns_limit_k_max 15
_diffrn_reflns_limit_k_min -15
_diffrn_reflns_limit_l_max 11
_diffrn_reflns_limit_l_min -11
_diffrn_reflns_number 4909
_diffrn_reflns_theta_full 65.00
_diffrn_reflns_theta_max 68.69
_diffrn_reflns_theta_min 4.93
_exptl_absorpt_coefficient_mu 2.103
_exptl_absorpt_correction_T_max 1.00000
_exptl_absorpt_correction_T_min 0.80762
_exptl_absorpt_correction_type multi-scan
_exptl_absorpt_process_details
;
CrysAlis RED, Oxford Diffraction Ltd.,
Version 1.171.32.29 (release 10-06-2008 CrysAlis171 .NET)
(compiled Jun 10 2008,16:49:55)
Empirical absorption correction using spherical harmonics,
implemented in SCALE3 ABSPACK scaling algorithm.
;
_exptl_crystal_colour colourless
_exptl_crystal_density_diffrn 1.362
_exptl_crystal_density_method 'not measured'
_exptl_crystal_description fragment
_exptl_crystal_F_000 404
_exptl_crystal_size_max 0.22
_exptl_crystal_size_mid 0.20
_exptl_crystal_size_min 0.12
_refine_diff_density_max 0.727
_refine_diff_density_min -0.654
_refine_diff_density_rms 0.071
_refine_ls_abs_structure_details 'Flack H D (1983), Acta Cryst. A39, 876-881'
_refine_ls_abs_structure_Flack 0.09(4)
_refine_ls_extinction_method none
_refine_ls_goodness_of_fit_ref 0.981
_refine_ls_hydrogen_treatment constr
_refine_ls_matrix_type full
_refine_ls_number_parameters 212
_refine_ls_number_reflns 4909
_refine_ls_number_restraints 1
_refine_ls_restrained_S_all 0.980
_refine_ls_R_factor_all 0.0589
_refine_ls_R_factor_gt 0.0454
_refine_ls_shift/su_max 0.000
_refine_ls_shift/su_mean 0.000
_refine_ls_structure_factor_coef Fsqd
_refine_ls_weighting_details 'calc w=1/[\s^2^(Fo^2^)+(0.0761P)^2^+0.0000P] where P=(Fo^2^+2Fc^2^)/3'
_refine_ls_weighting_scheme calc
_refine_ls_wR_factor_gt 0.1116
_refine_ls_wR_factor_ref 0.1172
_reflns_number_gt 3892
_reflns_number_total 4909
_reflns_threshold_expression I>2\s(I)
_cod_data_source_file b911818g.txt
_cod_data_source_block jkzoe2t
_cod_original_sg_symbol_H-M P21
_cod_database_code 7024168

loop_
_symmetry_equiv_pos_as_xyz
'x, y, z'
'-x, y+1/2, -z'

loop_
_atom_site_label
_atom_site_type_symbol
_atom_site_fract_x
_atom_site_fract_y
_atom_site_fract_z
_atom_site_U_iso_or_equiv
_atom_site_adp_type
_atom_site_occupancy
_atom_site_symmetry_multiplicity
_atom_site_calc_flag
_atom_site_refinement_flags
_atom_site_disorder_assembly
_atom_site_disorder_group
Zn1 Zn 0.09797(8) 0.36708(5) 0.41593(6) 0.04060(18) Uani 1 1 d . . .
C1 C -0.1318(7) 0.3760(6) 0.4337(5) 0.0560(14) Uani 1 1 d . A .
H1A H -0.1868 0.4421 0.3884 0.084 Uiso 1 1 calc R . .
H1B H -0.1220 0.3747 0.5393 0.084 Uiso 1 1 calc R . .
H1C H -0.2008 0.3158 0.3823 0.084 Uiso 1 1 calc R . .
C2 C 0.1323(7) 0.2253(4) 0.1794(5) 0.0382(11) Uani 1 1 d . . .
O2 O 0.2037(4) 0.2938(3) 0.2938(3) 0.0414(8) Uani 1 1 d . A .
C20 C 0.0072(7) 0.2878(4) 0.0495(5) 0.0427(12) Uani 1 1 d . A .
F21 F -0.0778(4) 0.2289(2) -0.0704(3) 0.0614(9) Uani 1 1 d . . .
F22 F -0.1123(4) 0.33883(18) 0.0888(3) 0.0489(9) Uani 1 1 d . . .
F23 F 0.0876(3) 0.3655(3) -0.0024(2) 0.0515(6) Uani 1 1 d . . .
C21 C 0.2715(7) 0.1787(4) 0.1214(5) 0.0379(12) Uani 1 1 d . A .
C22 C 0.4249(7) 0.2302(4) 0.1544(5) 0.0434(12) Uani 1 1 d . . .
H22A H 0.4451 0.2923 0.2139 0.052 Uiso 1 1 calc R A .
C23 C 0.5517(7) 0.1923(5) 0.1013(6) 0.0506(14) Uani 1 1 d . A .
H23A H 0.6574 0.2288 0.1244 0.061 Uiso 1 1 calc R . .
C24 C 0.5239(9) 0.1016(5) 0.0151(7) 0.0537(17) Uani 1 1 d . . .
H24A H 0.6107 0.0752 -0.0201 0.064 Uiso 1 1 calc R A .
C25 C 0.3719(8) 0.0507(5) -0.0189(6) 0.0567(16) Uani 1 1 d . A .
H25A H 0.3526 -0.0115 -0.0782 0.068 Uiso 1 1 calc R . .
C26 C 0.2435(7) 0.0885(4) 0.0322(6) 0.0475(13) Uani 1 1 d . . .
H26A H 0.1369 0.0528 0.0062 0.057 Uiso 1 1 calc R A .
C11 C 0.0323(7) 0.1369(4) 0.2251(6) 0.0515(14) Uani 1 1 d . A .
H11A H 0.1123 0.0905 0.2981 0.077 Uiso 1 1 calc R . .
H11B H -0.0315 0.0957 0.1369 0.077 Uiso 1 1 calc R . .
H11C H -0.0477 0.1683 0.2694 0.077 Uiso 1 1 calc R . .
N11 N 0.3169(8) 0.3614(8) 0.6243(6) 0.0338(16) Uiso 0.680(11) 1 d P A 1
N14 N 0.1898(10) 0.5279(5) 0.4063(7) 0.0379(17) Uiso 0.680(11) 1 d P A 1
C111 C 0.4097(13) 0.2615(8) 0.6336(10) 0.045(2) Uiso 0.680(11) 1 d P A 1
H11D H 0.4333 0.2498 0.5404 0.068 Uiso 0.680(11) 1 calc PR A 1
H11E H 0.3402 0.2031 0.6497 0.068 Uiso 0.680(11) 1 calc PR A 1
H11F H 0.5178 0.2648 0.7169 0.068 Uiso 0.680(11) 1 calc PR A 1
C112 C 0.2643(13) 0.3534(7) 0.7576(10) 0.040(3) Uiso 0.680(11) 1 d P A 1
H11G H 0.3660 0.3479 0.8468 0.059 Uiso 0.680(11) 1 calc PR A 1
H11H H 0.1929 0.2905 0.7497 0.059 Uiso 0.680(11) 1 calc PR A 1
H11I H 0.1991 0.4166 0.7649 0.059 Uiso 0.680(11) 1 calc PR A 1
C12 C 0.4238(13) 0.4496(9) 0.6133(10) 0.046(2) Uiso 0.680(11) 1 d P A 1
H12A H 0.4867 0.4311 0.5446 0.056 Uiso 0.680(11) 1 calc PR A 1
H12B H 0.5086 0.4645 0.7126 0.056 Uiso 0.680(11) 1 calc PR A 1
C13 C 0.3145(12) 0.5483(7) 0.5555(9) 0.045(2) Uiso 0.680(11) 1 d P A 1
H13A H 0.2534 0.5678 0.6252 0.054 Uiso 0.680(11) 1 calc PR A 1
H13B H 0.3891 0.6083 0.5503 0.054 Uiso 0.680(11) 1 calc PR A 1
C141 C 0.0547(13) 0.6059(7) 0.3754(9) 0.049(2) Uiso 0.680(11) 1 d P A 1
H14A H 0.0116 0.6094 0.4595 0.073 Uiso 0.680(11) 1 calc PR A 1
H14B H -0.0385 0.5859 0.2848 0.073 Uiso 0.680(11) 1 calc PR A 1
H14C H 0.0996 0.6753 0.3608 0.073 Uiso 0.680(11) 1 calc PR A 1
C142 C 0.2732(11) 0.5334(6) 0.2890(8) 0.038(2) Uiso 0.680(11) 1 d P A 1
H14D H 0.3189 0.6047 0.2871 0.057 Uiso 0.680(11) 1 calc PR A 1
H14E H 0.1888 0.5172 0.1915 0.057 Uiso 0.680(11) 1 calc PR A 1
H14F H 0.3666 0.4818 0.3117 0.057 Uiso 0.680(11) 1 calc PR A 1
N11A N 0.301(2) 0.3230(12) 0.6155(15) 0.037(4) Uiso 0.320(11) 1 d P A 2
N14A N 0.264(2) 0.5097(11) 0.4252(16) 0.039(4) Uiso 0.320(11) 1 d P A 2
C12A C 0.453(2) 0.3972(15) 0.6178(18) 0.049(6) Uiso 0.320(11) 1 d P A 2
H12C H 0.5367 0.3995 0.7201 0.059 Uiso 0.320(11) 1 calc PR A 2
H12D H 0.5115 0.3677 0.5512 0.059 Uiso 0.320(11) 1 calc PR A 2
C14A C 0.345(3) 0.5056(16) 0.320(2) 0.055(5) Uiso 0.320(11) 1 d P A 2
H14G H 0.4167 0.5683 0.3289 0.083 Uiso 0.320(11) 1 calc PR A 2
H14H H 0.2584 0.5037 0.2200 0.083 Uiso 0.320(11) 1 calc PR A 2
H14I H 0.4154 0.4418 0.3352 0.083 Uiso 0.320(11) 1 calc PR A 2
C13A C 0.394(3) 0.509(2) 0.568(2) 0.073(7) Uiso 0.320(11) 1 d P A 2
H13C H 0.3486 0.5423 0.6415 0.088 Uiso 0.320(11) 1 calc PR A 2
H13D H 0.4922 0.5518 0.5638 0.088 Uiso 0.320(11) 1 calc PR A 2
C14B C 0.156(3) 0.6054(17) 0.410(2) 0.065(6) Uiso 0.320(11) 1 d P A 2
H14J H 0.2053 0.6636 0.3694 0.098 Uiso 0.320(11) 1 calc PR A 2
H14K H 0.1518 0.6256 0.5082 0.098 Uiso 0.320(11) 1 calc PR A 2
H14L H 0.0406 0.5903 0.3428 0.098 Uiso 0.320(11) 1 calc PR A 2
C11A C 0.229(3) 0.3809(16) 0.740(2) 0.041(6) Uiso 0.320(11) 1 d P A 2
H11J H 0.1505 0.3328 0.7665 0.061 Uiso 0.320(11) 1 calc PR A 2
H11K H 0.1679 0.4461 0.6977 0.061 Uiso 0.320(11) 1 calc PR A 2
H11L H 0.3251 0.3980 0.8300 0.061 Uiso 0.320(11) 1 calc PR A 2
C11B C 0.354(3) 0.2183(15) 0.620(2) 0.043(5) Uiso 0.320(11) 1 d P A 2
H11M H 0.3727 0.2005 0.5265 0.064 Uiso 0.320(11) 1 calc PR A 2
H11N H 0.2658 0.1719 0.6338 0.064 Uiso 0.320(11) 1 calc PR A 2
H11O H 0.4608 0.2088 0.7035 0.064 Uiso 0.320(11) 1 calc PR A 2

loop_
_atom_site_aniso_label
_atom_site_aniso_U_11
_atom_site_aniso_U_22
_atom_site_aniso_U_33
_atom_site_aniso_U_23
_atom_site_aniso_U_13
_atom_site_aniso_U_12
Zn1 0.0478(4) 0.0375(3) 0.0392(3) 0.0007(4) 0.0181(3) -0.0019(5)
C1 0.070(3) 0.045(3) 0.047(2) -0.004(3) 0.012(2) 0.002(4)
C2 0.032(3) 0.043(2) 0.043(3) 0.000(2) 0.018(2) -0.004(3)
O2 0.036(2) 0.0450(17) 0.0460(18) -0.0019(15) 0.0171(16) -0.0073(17)
C20 0.038(3) 0.040(3) 0.052(3) 0.000(2) 0.019(3) 0.002(3)
F21 0.056(2) 0.0627(17) 0.0570(18) -0.0150(15) 0.0070(17) 0.0033(18)
F22 0.0427(16) 0.050(2) 0.0578(15) 0.0069(13) 0.0217(13) 0.0110(14)
F23 0.0546(16) 0.0543(13) 0.0532(13) 0.015(2) 0.0280(13) 0.009(2)
C21 0.037(3) 0.036(2) 0.044(3) 0.002(2) 0.018(2) -0.001(2)
C22 0.038(3) 0.052(3) 0.043(3) 0.005(2) 0.018(2) -0.005(3)
C23 0.033(3) 0.066(4) 0.057(3) 0.014(3) 0.021(3) 0.002(3)
C24 0.056(5) 0.065(4) 0.052(3) 0.007(3) 0.032(3) 0.017(4)
C25 0.057(4) 0.061(4) 0.055(3) 0.001(3) 0.022(3) 0.015(3)
C26 0.033(3) 0.055(3) 0.060(3) -0.006(3) 0.022(3) -0.002(3)
C11 0.044(3) 0.046(3) 0.074(4) -0.010(3) 0.033(3) 0.000(3)

loop_
_atom_type_symbol
_atom_type_description
_atom_type_scat_dispersion_real
_atom_type_scat_dispersion_imag
_atom_type_scat_source
C C 0.0181 0.0091 'International Tables Vol C Tables 4.2.6.8 and 6.1.1.4'
H H 0.0000 0.0000 'International Tables Vol C Tables 4.2.6.8 and 6.1.1.4'
O O 0.0492 0.0322 'International Tables Vol C Tables 4.2.6.8 and 6.1.1.4'
F F 0.0727 0.0534 'International Tables Vol C Tables 4.2.6.8 and 6.1.1.4'
Zn Zn -1.5491 0.6778 'International Tables Vol C Tables 4.2.6.8 and 6.1.1.4'
N N 0.0311 0.0180 'International Tables Vol C Tables 4.2.6.8 and 6.1.1.4'

loop_
_geom_angle_atom_site_label_1
_geom_angle_atom_site_label_2
_geom_angle_atom_site_label_3
_geom_angle
O2 Zn1 C1 137.0(2)
O2 Zn1 N11A 91.5(4)
C1 Zn1 N11A 115.8(5)
O2 Zn1 N14 100.9(2)
C1 Zn1 N14 108.1(3)
N11A Zn1 N14 95.5(4)
O2 Zn1 N11 97.1(2)
C1 Zn1 N11 117.2(2)
N11A Zn1 N11 13.2(4)
N14 Zn1 N11 82.7(3)
O2 Zn1 N14A 90.7(4)
C1 Zn1 N14A 123.2(5)
N11A Zn1 N14A 83.3(6)
N14 Zn1 N14A 16.2(4)
N11 Zn1 N14A 71.3(4)
Zn1 C1 H1A 109.5
Zn1 C1 H1B 109.5
H1A C1 H1B 109.5
Zn1 C1 H1C 109.5
H1A C1 H1C 109.5
H1B C1 H1C 109.5
O2 C2 C11 111.6(4)
O2 C2 C20 108.2(4)
C11 C2 C20 108.4(4)
O2 C2 C21 110.3(4)
C11 C2 C21 111.1(4)
C20 C2 C21 106.9(4)
C2 O2 Zn1 128.9(3)
F22 C20 F21 106.0(4)
F22 C20 F23 104.4(4)
F21 C20 F23 105.8(4)
F22 C20 C2 112.8(4)
F21 C20 C2 114.7(4)
F23 C20 C2 112.2(4)
C22 C21 C26 118.8(5)
C22 C21 C2 118.9(4)
C26 C21 C2 122.2(5)
C21 C22 C23 120.6(5)
C21 C22 H22A 119.7
C23 C22 H22A 119.7
C24 C23 C22 120.2(6)
C24 C23 H23A 119.9
C22 C23 H23A 119.9
C25 C24 C23 119.5(6)
C25 C24 H24A 120.2
C23 C24 H24A 120.2
C24 C25 C26 120.8(6)
C24 C25 H25A 119.6
C26 C25 H25A 119.6
C25 C26 C21 120.0(5)
C25 C26 H26A 120.0
C21 C26 H26A 120.0
C2 C11 H11A 109.5
C2 C11 H11B 109.5
H11A C11 H11B 109.5
C2 C11 H11C 109.5
H11A C11 H11C 109.5
H11B C11 H11C 109.5
C12 N11 C111 110.2(7)
C12 N11 C112 118.5(8)
C111 N11 C112 100.9(7)
C12 N11 Zn1 104.6(5)
C111 N11 Zn1 110.0(5)
C112 N11 Zn1 112.6(5)
C141 N14 C13 108.9(6)
C141 N14 C142 109.6(6)
C13 N14 C142 111.0(6)
C141 N14 Zn1 112.7(5)
C13 N14 Zn1 105.4(5)
C142 N14 Zn1 109.2(4)
N11 C12 C13 110.4(8)
N11 C12 H12A 109.6
C13 C12 H12A 109.6
N11 C12 H12B 109.6
C13 C12 H12B 109.6
H12A C12 H12B 108.1
N14 C13 C12 110.2(7)
N14 C13 H13A 109.6
C12 C13 H13A 109.6
N14 C13 H13B 109.6
C12 C13 H13B 109.6
H13A C13 H13B 108.1
C11B N11A C12A 109.1(15)
C11B N11A C11A 125.5(14)
C12A N11A C11A 101.9(12)
C11B N11A Zn1 114.9(11)
C12A N11A Zn1 104.3(9)
C11A N11A Zn1 98.7(11)
C14A N14A C13A 107.6(17)
C14A N14A C14B 112.5(14)
C13A N14A C14B 109.6(16)
C14A N14A Zn1 112.3(12)
C13A N14A Zn1 106.9(13)
C14B N14A Zn1 107.8(12)
C13A C12A N11A 112.2(15)
C13A C12A H12C 109.2
N11A C12A H12C 109.2
C13A C12A H12D 109.2
N11A C12A H12D 109.2
H12C C12A H12D 107.9
N14A C14A H14G 109.5
N14A C14A H14H 109.5
H14G C14A H14H 109.5
N14A C14A H14I 109.5
H14G C14A H14I 109.5
H14H C14A H14I 109.5
N14A C13A C12A 111.4(17)
N14A C13A H13C 109.3
C12A C13A H13C 109.3
N14A C13A H13D 109.3
C12A C13A H13D 109.3
H13C C13A H13D 108.0
N14A C14B H14J 109.5
N14A C14B H14K 109.5
H14J C14B H14K 109.5
N14A C14B H14L 109.5
H14J C14B H14L 109.5
H14K C14B H14L 109.5
N11A C11A H11J 109.5
N11A C11A H11K 109.5
H11J C11A H11K 109.5
N11A C11A H11L 109.5
H11J C11A H11L 109.5
H11K C11A H11L 109.5
N11A C11B H11M 109.5
N11A C11B H11N 109.5
H11M C11B H11N 109.5
N11A C11B H11O 109.5
H11M C11B H11O 109.5
H11N C11B H11O 109.5

loop_
_geom_bond_atom_site_label_1
_geom_bond_atom_site_label_2
_geom_bond_distance
Zn1 O2 1.912(3)
Zn1 C1 1.972(5)
Zn1 N11A 2.151(15)
Zn1 N14 2.184(6)
Zn1 N11 2.199(6)
Zn1 N14A 2.256(14)
C1 H1A 0.9800
C1 H1B 0.9800
C1 H1C 0.9800
C2 O2 1.362(6)
C2 C11 1.538(7)
C2 C20 1.541(7)
C2 C21 1.553(7)
C20 F22 1.336(5)
C20 F21 1.348(5)
C20 F23 1.369(6)
C21 C22 1.369(7)
C21 C26 1.394(6)
C22 C23 1.395(7)
C22 H22A 0.9500
C23 C24 1.383(9)
C23 H23A 0.9500
C24 C25 1.356(8)
C24 H24A 0.9500
C25 C26 1.393(7)
C25 H25A 0.9500
C26 H26A 0.9500
C11 H11A 0.9800
C11 H11B 0.9800
C11 H11C 0.9800
N11 C12 1.451(13)
N11 C111 1.466(12)
N11 C112 1.475(11)
N14 C141 1.447(11)
N14 C13 1.475(10)
N14 C142 1.497(10)
C111 H11D 0.9800
C111 H11E 0.9800
C111 H11F 0.9800
C112 H11G 0.9800
C112 H11H 0.9800
C112 H11I 0.9800
C12 C13 1.533(13)
C12 H12A 0.9900
C12 H12B 0.9900
C13 H13A 0.9900
C13 H13B 0.9900
C141 H14A 0.9800
C141 H14B 0.9800
C141 H14C 0.9800
C142 H14D 0.9800
C142 H14E 0.9800
C142 H14F 0.9800
N11A C11B 1.39(2)
N11A C12A 1.57(2)
N11A C11A 1.67(3)
N14A C14A 1.38(2)
N14A C13A 1.42(2)
N14A C14B 1.48(2)
C12A C13A 1.52(3)
C12A H12C 0.9900
C12A H12D 0.9900
C14A H14G 0.9800
C14A H14H 0.9800
C14A H14I 0.9800
C13A H13C 0.9900
C13A H13D 0.9900
C14B H14J 0.9800
C14B H14K 0.9800
C14B H14L 0.9800
C11A H11J 0.9800
C11A H11K 0.9800
C11A H11L 0.9800
C11B H11M 0.9800
C11B H11N 0.9800
C11B H11O 0.9800

loop_
_geom_torsion_atom_site_label_1
_geom_torsion_atom_site_label_2
_geom_torsion_atom_site_label_3
_geom_torsion_atom_site_label_4
_geom_torsion
C11 C2 O2 Zn1 -51.5(5)
C20 C2 O2 Zn1 67.7(5)
C21 C2 O2 Zn1 -175.6(3)
C1 Zn1 O2 C2 0.8(5)
N11A Zn1 O2 C2 132.7(5)
N14 Zn1 O2 C2 -131.3(4)
N11 Zn1 O2 C2 144.8(4)
N14A Zn1 O2 C2 -144.0(5)
O2 C2 C20 F22 -56.3(5)
C11 C2 C20 F22 64.9(5)
C21 C2 C20 F22 -175.2(4)
O2 C2 C20 F21 -177.9(4)
C11 C2 C20 F21 -56.6(5)
C21 C2 C20 F21 63.3(5)
O2 C2 C20 F23 61.3(5)
C11 C2 C20 F23 -177.4(4)
C21 C2 C20 F23 -57.5(5)
O2 C2 C21 C22 -18.8(6)
C11 C2 C21 C22 -143.2(5)
C20 C2 C21 C22 98.7(5)
O2 C2 C21 C26 163.6(4)
C11 C2 C21 C26 39.2(6)
C20 C2 C21 C26 -78.9(5)
C26 C21 C22 C23 -0.8(7)
C2 C21 C22 C23 -178.5(4)
C21 C22 C23 C24 -0.3(8)
C22 C23 C24 C25 0.8(8)
C23 C24 C25 C26 -0.1(9)
C24 C25 C26 C21 -1.1(8)
C22 C21 C26 C25 1.5(7)
C2 C21 C26 C25 179.1(5)
O2 Zn1 N11 C12 83.0(6)
C1 Zn1 N11 C12 -123.8(6)
N11A Zn1 N11 C12 149(3)
N14 Zn1 N11 C12 -17.1(6)
N14A Zn1 N11 C12 -5.4(7)
O2 Zn1 N11 C111 -35.3(6)
C1 Zn1 N11 C111 117.9(6)
N11A Zn1 N11 C111 31(2)
N14 Zn1 N11 C111 -135.5(6)
N14A Zn1 N11 C111 -123.7(7)
O2 Zn1 N11 C112 -147.0(7)
C1 Zn1 N11 C112 6.2(9)
N11A Zn1 N11 C112 -81(2)
N14 Zn1 N11 C112 112.8(7)
N14A Zn1 N11 C112 124.6(8)
O2 Zn1 N14 C141 132.7(5)
C1 Zn1 N14 C141 -15.1(5)
N11A Zn1 N14 C141 -134.6(6)
N11 Zn1 N14 C141 -131.4(5)
N14A Zn1 N14 C141 -175.4(19)
O2 Zn1 N14 C13 -108.6(5)
C1 Zn1 N14 C13 103.5(5)
N11A Zn1 N14 C13 -16.0(7)
N11 Zn1 N14 C13 -12.8(5)
N14A Zn1 N14 C13 -56.7(16)
O2 Zn1 N14 C142 10.7(5)
C1 Zn1 N14 C142 -137.2(5)
N11A Zn1 N14 C142 103.3(6)
N11 Zn1 N14 C142 106.5(5)
N14A Zn1 N14 C142 62.6(16)
C111 N11 C12 C13 162.4(7)
C112 N11 C12 C13 -82.2(9)
Zn1 N11 C12 C13 44.2(8)
C141 N14 C13 C12 161.3(7)
C142 N14 C13 C12 -77.9(8)
Zn1 N14 C13 C12 40.2(8)
N11 C12 C13 N14 -60.3(9)
O2 Zn1 N11A C11B -43.5(13)
C1 Zn1 N11A C11B 102.2(13)
N14 Zn1 N11A C11B -144.6(13)
N11 Zn1 N11A C11B -159(3)
N14A Zn1 N11A C11B -134.1(14)
O2 Zn1 N11A C12A 75.8(10)
C1 Zn1 N11A C12A -138.5(9)
N14 Zn1 N11A C12A -25.3(10)
N11 Zn1 N11A C12A -39(2)
N14A Zn1 N11A C12A -14.7(10)
O2 Zn1 N11A C11A -179.5(9)
C1 Zn1 N11A C11A -33.8(11)
N14 Zn1 N11A C11A 79.4(9)
N11 Zn1 N11A C11A 65(2)
N14A Zn1 N11A C11A 90.0(10)
O2 Zn1 N14A C14A 14.4(13)
C1 Zn1 N14A C14A -137.6(12)
N11A Zn1 N14A C14A 105.9(13)
N14 Zn1 N14A C14A -115(2)
N11 Zn1 N14A C14A 111.6(13)
O2 Zn1 N14A C13A -103.4(13)
C1 Zn1 N14A C13A 104.6(13)
N11A Zn1 N14A C13A -11.9(14)
N14 Zn1 N14A C13A 127(2)
N11 Zn1 N14A C13A -6.1(13)
O2 Zn1 N14A C14B 138.9(10)
C1 Zn1 N14A C14B -13.1(12)
N11A Zn1 N14A C14B -129.7(11)
N14 Zn1 N14A C14B 9.5(14)
N11 Zn1 N14A C14B -123.9(11)
C11B N11A C12A C13A 163.2(15)
C11A N11A C12A C13A -62.4(17)
Zn1 N11A C12A C13A 40.0(16)
C14A N14A C13A C12A -83(2)
C14B N14A C13A C12A 154.0(17)
Zn1 N14A C13A C12A 37.4(19)
N11A C12A C13A N14A -55(2)
